data_4319971
loop_
_publ_author_name
'Yuki Nakamura'
'Masami Yonemura'
'Keisuke Arimura'
'Naoki Usuki'
'Masaaki Ohba'
'Hisashi \=Okawa'

_publ_contact_author_address
;
    Dept. of. Chem., Fac. of Sci., Kyushu University, Hakozaki 6-10-1,
Higashi-ku, Fukuoka 812-8581, Japan
;
_publ_contact_author_email ' okawascc@mbox.nc.kyushu-u.ac.jp '
_publ_contact_author_fax ' 81-92-642-2607 '
_publ_contact_author_name ' Hisashi Okawa'
_publ_contact_author_phone ' 81-92-642-2596 '
_publ_section_title
;
 Tetranuclear Mixed-Metal MII2CuII2 Complexes Derived from a Phenol-Based
 Macrocyclic Ligand Having Two N(amine)2O2 and Two N(imine)2O2
 Metal-Binding Sites
;
_journal_name_full 'Inorganic Chemistry'
_journal_page_first 3739
_journal_page_last 3744
_journal_paper_doi 10.1021/ic001162z
_journal_volume 40
_journal_year 2001
_chemical_formula_sum 'C23 H26 Br2 Cl5 Co Cu N4 O2.5'
_chemical_formula_weight 858.04
_space_group_IT_number 15
_symmetry_cell_setting monoclinic
_symmetry_Int_Tables_number 15
_symmetry_space_group_name_Hall '-C 2yc'
_symmetry_space_group_name_H-M 'C 1 2/c 1'
_cell_angle_alpha 90
_cell_angle_beta 126.082(5)
_cell_angle_gamma 90
_cell_formula_units_Z 8
_cell_length_a 32.514(3)
_cell_length_b 12.246(3)
_cell_length_c 19.827(2)
_cell_measurement_reflns_used 25
_cell_measurement_temperature 296.2
_cell_measurement_theta_max 14.7
_cell_measurement_theta_min 13.0
_cell_volume 6380.1(18)
_computing_cell_refinement 'MSC/AFC Diffractometer Control'
_computing_data_collection 'MSC/AFC Diffractometer Control'
_computing_data_reduction 'teXsan Ver. 1.10'
_computing_publication_material 'teXsan Ver. 1.10'
_computing_structure_refinement 'teXsan Ver. 1.10'
_computing_structure_solution SIR88
_diffrn_measured_fraction_theta_full 0.9463
_diffrn_measured_fraction_theta_max 0.9463
_diffrn_measurement_device_type 'Rigaku AFC7R'
_diffrn_measurement_method \w-2\q
_diffrn_radiation_type 'Mo K\a'
_diffrn_radiation_wavelength 0.7107
_diffrn_reflns_av_R_equivalents 0.019
_diffrn_reflns_limit_h_max 38
_diffrn_reflns_limit_h_min 0
_diffrn_reflns_limit_k_max 0
_diffrn_reflns_limit_k_min -15
_diffrn_reflns_limit_l_max 20
_diffrn_reflns_limit_l_min -25
_diffrn_reflns_number 7391
_diffrn_reflns_theta_full 27.49
_diffrn_reflns_theta_max 27.49
_diffrn_standards_decay_% 0.53
_diffrn_standards_interval_count 150
_diffrn_standards_number 3
_exptl_absorpt_coefficient_mu 4.148
_exptl_absorpt_correction_T_max 0.997
_exptl_absorpt_correction_T_min 0.695
_exptl_absorpt_correction_type psi-scan
_exptl_absorpt_process_details '(North, Phillips & Mathews, 1968)'
_exptl_crystal_colour brown
_exptl_crystal_density_diffrn 1.786
_exptl_crystal_density_method 'not measured'
_exptl_crystal_description prismatic
_exptl_crystal_size_max 0.200
_exptl_crystal_size_mid 0.200
_exptl_crystal_size_min 0.200
_refine_diff_density_max 0.88
_refine_diff_density_min -0.52
_refine_ls_extinction_method none
_refine_ls_goodness_of_fit_ref 1.728
_refine_ls_hydrogen_treatment noref
_refine_ls_number_parameters 374
_refine_ls_number_reflns 2027
_refine_ls_R_factor_gt 0.0580
_refine_ls_shift/su_max 0.5136
_refine_ls_structure_factor_coef F
_refine_ls_weighting_details 'w = 1/[\s^2^(Fo) + 0.00040|Fo|^2^]'
_refine_ls_weighting_scheme calc
_refine_ls_wR_factor_ref 0.0714
_reflns_number_gt 2027
_reflns_number_total 6922
_reflns_threshold_expression F^2^>3.0\s(F^2^)
_cod_data_source_file ic001162z_2.cif
_cod_data_source_block '[CuCo(en)Cl2](2')'
_cod_original_cell_volume 6380(1)
_cod_original_formula_sum 'C23 H26 Br2 Cl5 Co Cu N4 O2.50 '
_cod_database_code 4319971

loop_
_symmetry_equiv_pos_as_xyz
x,y,z
-x,y,1/2-z
-x,-y,-z
x,-y,1/2+z
1/2+x,1/2+y,z
1/2-x,1/2+y,1/2-z
1/2-x,1/2-y,-z
1/2+x,1/2-y,1/2+z

loop_
_atom_site_label
_atom_site_type_symbol
_atom_site_fract_x
_atom_site_fract_y
_atom_site_fract_z
_atom_site_U_iso_or_equiv
_atom_site_adp_type
_atom_site_occupancy
_atom_site_calc_flag
_atom_site_refinement_flags
_atom_site_disorder_assembly
_atom_site_disorder_group
Br(1) Br 0.1715(1) 0.6727(2) -0.0789(2) 0.106(1) Uani 1.00 d . . .
Br(2) Br 0.0218(1) -0.4327(2) -0.0774(2) 0.1220(10) Uani 1.00 d . . .
Cu Cu 0.14086(8) 0.0881(2) -0.0375(1) 0.0461(6) Uani 1.00 d . . .
Co Co 0.11922(8) 0.1181(2) -0.2201(1) 0.0448(7) Uani 1.00 d . . .
Cl(1) Cl 0.1619(2) -0.0315(4) -0.1266(3) 0.061(1) Uani 1.00 d . . .
Cl(2) Cl 0.1793(2) 0.1571(4) -0.2437(3) 0.069(2) Uani 1.00 d . . .
Cl(3) Cl 0.3284(6) 0.036(1) -0.1368(8) 0.204(7) Uani 0.80 d P . .
Cl(4) Cl 0.3930(6) 0.218(1) -0.0515(8) 0.131(5) Uani 0.80 d P . .
Cl(5) Cl 0.3653(5) 0.137(1) -0.2119(7) 0.167(5) Uani 0.80 d P . .
Cl(6) Cl 0.297(2) 0.140(3) -0.171(2) 0.14(2) Uani 0.20 d P . .
Cl(7) Cl 0.414(2) 0.119(3) -0.133(3) 0.15(2) Uani 0.20 d P . .
Cl(8) Cl 0.382(3) 0.259(7) -0.066(5) 0.22(4) Uani 0.20 d P . .
O(1) O 0.1212(4) 0.1915(8) -0.1262(6) 0.043(3) Uani 1.00 d . . .
O(2) O 0.0726(4) 0.0346(8) -0.0908(6) 0.046(3) Uani 1.00 d . . .
O(3) O 0.240(1) -0.148(3) -0.181(2) 0.15(2) Uani 0.50 d P . .
N(1) N 0.0610(5) 0.026(1) -0.3235(7) 0.043(4) Uani 1.00 d . . .
N(2) N 0.0658(5) 0.258(1) -0.2987(8) 0.055(5) Uani 1.00 d . . .
N(3) N 0.2050(5) 0.168(1) 0.0390(8) 0.056(5) Uani 1.00 d . . .
N(4) N 0.1684(5) -0.010(1) 0.0532(8) 0.059(5) Uani 1.00 d . . .
C(1) C 0.0303(5) -0.029(1) -0.2983(8) 0.038(5) Uani 1.00 d . . .
C(2) C 0.0847(6) -0.057(1) -0.3460(10) 0.061(6) Uani 1.00 d . . .
C(3) C 0.0301(6) 0.102(1) -0.3949(9) 0.057(6) Uani 1.00 d . . .
C(4) C 0.0180(7) 0.203(2) -0.3666(10) 0.069(6) Uani 1.00 d . . .
C(5) C 0.0864(7) 0.327(1) -0.3344(10) 0.064(6) Uani 1.00 d . . .
C(6) C 0.0546(6) 0.327(1) -0.251(1) 0.052(6) Uani 1.00 d . . .
C(7) C 0.1336(6) 0.296(1) -0.1128(9) 0.041(5) Uani 1.00 d . . .
C(8) C 0.1015(7) 0.374(1) -0.174(1) 0.049(6) Uani 1.00 d . . .
C(9) C 0.1126(8) 0.484(1) -0.164(1) 0.061(7) Uani 1.00 d . . .
C(10) C 0.1561(9) 0.522(1) -0.091(1) 0.068(8) Uani 1.00 d . . .
C(11) C 0.1887(7) 0.452(2) -0.028(1) 0.061(7) Uani 1.00 d . . .
C(12) C 0.1777(6) 0.338(1) -0.0373(10) 0.046(6) Uani 1.00 d . . .
C(13) C 0.2128(7) 0.270(2) 0.032(1) 0.068(7) Uani 1.00 d . . .
C(14) C 0.2412(7) 0.102(2) 0.113(1) 0.092(8) Uani 1.00 d . . .
C(15) C 0.2184(9) 0.019(2) 0.125(1) 0.16(1) Uani 1.00 d . . .
C(16) C 0.1498(6) -0.101(1) 0.0492(9) 0.053(5) Uani 1.00 d . . .
C(17) C 0.0620(6) -0.063(1) -0.0831(9) 0.045(5) Uani 1.00 d . . .
C(18) C 0.0989(6) -0.137(1) -0.0187(10) 0.044(5) Uani 1.00 d . . .
C(19) C 0.0860(7) -0.247(1) -0.017(1) 0.059(6) Uani 1.00 d . . .
C(20) C 0.0368(7) -0.284(1) -0.079(1) 0.060(6) Uani 1.00 d . . .
C(21) C 0.0004(6) -0.211(1) -0.137(1) 0.058(6) Uani 1.00 d . . .
C(22) C 0.0123(6) -0.103(1) -0.1381(9) 0.042(5) Uani 1.00 d . . .
C(23) C 0.367(2) 0.132(4) -0.126(3) 0.23(1) Uiso 1.00 d . . .
H(1) H 0.0523 -0.0729 -0.2502 0.0470 Uiso 1.00 calc . . .
H(2) H 0.0151 0.0255 -0.2852 0.0470 Uiso 1.00 calc . . .
H(3) H 0.1060 -0.1041 -0.2998 0.0728 Uiso 1.00 calc . . .
H(4) H 0.0593 -0.0977 -0.3926 0.0728 Uiso 1.00 calc . . .
H(5) H 0.1053 -0.0203 -0.3590 0.0728 Uiso 1.00 calc . . .
H(6) H -0.0010 0.0675 -0.4371 0.0681 Uiso 1.00 calc . . .
H(7) H 0.0483 0.1219 -0.4165 0.0681 Uiso 1.00 calc . . .
H(8) H -0.0013 0.1844 -0.3463 0.0806 Uiso 1.00 calc . . .
H(9) H -0.0011 0.2526 -0.4120 0.0806 Uiso 1.00 calc . . .
H(10) H 0.1172 0.3610 -0.2903 0.0812 Uiso 1.00 calc . . .
H(11) H 0.0624 0.3813 -0.3695 0.0812 Uiso 1.00 calc . . .
H(12) H 0.0934 0.2823 -0.3659 0.0812 Uiso 1.00 calc . . .
H(13) H 0.0369 0.2852 -0.2345 0.0591 Uiso 1.00 calc . . .
H(14) H 0.0329 0.3861 -0.2854 0.0591 Uiso 1.00 calc . . .
H(15) H 0.0905 0.5341 -0.2075 0.0718 Uiso 1.00 calc . . .
H(16) H 0.2189 0.4789 0.0220 0.0702 Uiso 1.00 calc . . .
H(17) H 0.2436 0.3016 0.0778 0.0824 Uiso 1.00 calc . . .
H(18) H 0.2582 0.1485 0.1601 0.1085 Uiso 1.00 calc . . .
H(19) H 0.2647 0.0707 0.1053 0.1085 Uiso 1.00 calc . . .
H(20) H 0.2140 0.0446 0.1670 0.1879 Uiso 1.00 calc . . .
H(21) H 0.2390 -0.0414 0.1442 0.1879 Uiso 1.00 calc . . .
H(22) H 0.1697 -0.1504 0.0945 0.0676 Uiso 1.00 calc . . .
H(23) H 0.1105 -0.2948 0.0261 0.0715 Uiso 1.00 calc . . .
H(24) H -0.0335 -0.2356 -0.1773 0.0693 Uiso 1.00 calc . . .
H(25) H 0.2087 -0.1223 -0.2364 0.0846 Uiso 0.50 calc P . .
H(26) H 0.2466 -0.2154 -0.1926 0.0846 Uiso 0.50 calc P . .

loop_
_atom_site_aniso_label
_atom_site_aniso_U_11
_atom_site_aniso_U_22
_atom_site_aniso_U_33
_atom_site_aniso_U_12
_atom_site_aniso_U_13
_atom_site_aniso_U_23
Br(1) 0.175(3) 0.050(1) 0.137(2) -0.037(2) 0.116(2) -0.027(1)
Br(2) 0.116(2) 0.046(1) 0.129(2) -0.015(1) 0.030(2) 0.010(1)
Cu 0.041(1) 0.049(1) 0.035(1) -0.006(1) 0.0146(9) 0.0040(10)
Co 0.041(1) 0.051(1) 0.037(1) -0.004(1) 0.019(1) -0.004(1)
Cl(1) 0.060(3) 0.058(3) 0.051(3) 0.012(3) 0.024(2) 0.002(2)
Cl(2) 0.050(3) 0.090(4) 0.065(3) -0.019(3) 0.033(3) -0.011(3)
Cl(3) 0.22(1) 0.25(2) 0.18(1) -0.10(1) 0.13(1) -0.06(1)
Cl(4) 0.108(9) 0.17(1) 0.095(7) -0.042(9) 0.047(6) -0.052(9)
Cl(5) 0.22(1) 0.19(1) 0.139(8) -0.02(1) 0.131(9) -0.039(9)
Cl(6) 0.19(4) 0.12(3) 0.07(2) 0.04(3) 0.06(2) 0.00(2)
Cl(7) 0.23(5) 0.13(3) 0.19(4) 0.02(4) 0.18(4) -0.02(3)
Cl(8) 0.21(6) 0.23(7) 0.37(9) 0.04(4) 0.26(7) 0.12(5)
O(1) 0.044(7) 0.030(6) 0.041(6) -0.002(5) 0.017(6) 0.006(5)
O(2) 0.026(6) 0.044(7) 0.045(7) -0.004(5) 0.008(5) 0.011(6)
O(3) 0.19(4) 0.20(4) 0.14(3) -0.02(3) 0.14(3) -0.08(3)
N(1) 0.038(8) 0.061(9) 0.025(7) -0.006(7) 0.016(7) -0.003(7)
N(2) 0.06(1) 0.051(9) 0.046(9) 0.000(8) 0.023(8) 0.016(8)
N(3) 0.044(9) 0.08(1) 0.026(8) 0.011(9) 0.008(7) 0.009(8)
N(4) 0.033(9) 0.06(1) 0.049(9) -0.020(8) 0.006(7) 0.015(8)
C(1) 0.030(9) 0.045(10) 0.032(9) 0.001(8) 0.014(8) -0.008(8)
C(2) 0.05(1) 0.08(1) 0.06(1) -0.01(1) 0.03(1) -0.03(1)
C(3) 0.06(1) 0.06(1) 0.032(9) -0.03(1) 0.017(9) -0.017(10)
C(4) 0.06(1) 0.08(1) 0.03(1) 0.00(1) 0.00(1) 0.02(1)
C(5) 0.09(2) 0.05(1) 0.05(1) 0.02(1) 0.03(1) 0.020(9)
C(6) 0.05(1) 0.05(1) 0.05(1) 0.008(10) 0.03(1) 0.017(10)
C(7) 0.03(1) 0.05(1) 0.025(9) 0.002(9) 0.010(8) 0.005(8)
C(8) 0.05(1) 0.05(1) 0.07(1) -0.01(1) 0.05(1) 0.00(1)
C(9) 0.09(2) 0.04(1) 0.08(1) -0.01(1) 0.07(1) 0.00(1)
C(10) 0.11(2) 0.04(1) 0.08(2) -0.02(1) 0.07(1) -0.02(1)
C(11) 0.07(1) 0.06(1) 0.07(1) -0.03(1) 0.05(1) -0.03(1)
C(12) 0.05(1) 0.05(1) 0.037(10) -0.012(10) 0.029(10) -0.003(9)
C(13) 0.07(1) 0.07(1) 0.07(1) -0.04(1) 0.04(1) -0.03(1)
C(14) 0.05(1) 0.13(2) 0.07(1) -0.02(1) 0.02(1) 0.02(1)
C(15) 0.08(2) 0.17(3) 0.10(2) -0.05(2) -0.02(2) 0.08(2)
C(16) 0.04(1) 0.07(1) 0.034(9) 0.00(1) 0.012(9) 0.016(10)
C(17) 0.04(1) 0.05(1) 0.043(10) -0.001(10) 0.020(9) 0.005(9)
C(18) 0.030(10) 0.04(1) 0.05(1) 0.001(9) 0.022(9) 0.004(9)
C(19) 0.07(1) 0.06(1) 0.05(1) 0.01(1) 0.04(1) 0.01(1)
C(20) 0.07(1) 0.04(1) 0.05(1) 0.00(1) 0.03(1) -0.003(9)
C(21) 0.04(1) 0.06(1) 0.05(1) 0.00(1) 0.016(10) 0.00(1)
C(22) 0.05(1) 0.04(1) 0.045(10) 0.000(9) 0.034(9) 0.006(9)

loop_
_atom_type_symbol
_atom_type_description
_atom_type_scat_dispersion_real
_atom_type_scat_dispersion_imag
_atom_type_scat_source
C C 0.003 0.002
;International Tables for Crystallography
(1992, Vol. C, Tables 4.2.6.8 and 6.1.1.1)
;
H H 0.000 0.000
;International Tables for Crystallography
(1992, Vol. C, Table 6.1.1.2)
;
Br Br -0.290 2.459
;International Tables for Crystallography
(1992, Vol. C, Tables 4.2.6.8 and 6.1.1.1)
;
Cl Cl 0.148 0.159
;International Tables for Crystallography
(1992, Vol. C, Tables 4.2.6.8 and 6.1.1.1)
;
Co Co 0.349 0.972
;International Tables for Crystallography
(1992, Vol. C, Tables 4.2.6.8 and 6.1.1.1)
;
Cu Cu 0.320 1.265
;International Tables for Crystallography
(1992, Vol. C, Tables 4.2.6.8 and 6.1.1.1)
;
N N 0.006 0.003
;International Tables for Crystallography
(1992, Vol. C, Tables 4.2.6.8 and 6.1.1.1)
;
O O 0.011 0.006
;International Tables for Crystallography
(1992, Vol. C, Tables 4.2.6.8 and 6.1.1.1)
;

loop_
_geom_angle_atom_site_label_1
_geom_angle_atom_site_label_2
_geom_angle_atom_site_label_3
_geom_angle
_geom_angle_site_symmetry_1
_geom_angle_site_symmetry_2
_geom_angle_site_symmetry_3
_geom_angle_publ_flag
Cl(1) Cu O(1) 80.5(3) . 1_555 1_555 yes
Cl(1) Cu O(2) 96.4(3) . 1_555 1_555 yes
Cl(1) Cu N(3) 102.3(4) . 1_555 1_555 yes
Cl(1) Cu N(4) 96.9(5) . 1_555 1_555 yes
O(1) Cu O(2) 93.8(4) . 1_555 1_555 yes
O(1) Cu N(3) 90.6(5) . 1_555 1_555 yes
O(1) Cu N(4) 172.9(5) . 1_555 1_555 yes
O(2) Cu N(3) 161.2(5) . 1_555 1_555 yes
O(2) Cu N(4) 93.1(5) . 1_555 1_555 yes
N(3) Cu N(4) 83.5(6) . 1_555 1_555 yes
Cl(1) Co Cl(2) 98.2(2) . 1_555 1_555 yes
Cl(1) Co O(1) 86.4(3) . 1_555 1_555 yes
Cl(1) Co N(1) 97.0(4) . 1_555 1_555 yes
Cl(1) Co N(2) 165.7(4) . 1_555 1_555 yes
Cl(2) Co O(1) 121.2(3) . 1_555 1_555 yes
Cl(2) Co N(1) 107.1(4) . 1_555 1_555 yes
Cl(2) Co N(2) 95.8(4) . 1_555 1_555 yes
O(1) Co N(1) 130.5(4) . 1_555 1_555 yes
O(1) Co N(2) 83.9(4) . 1_555 1_555 yes
N(1) Co N(2) 81.5(5) . 1_555 1_555 yes
Cu Cl(1) Co 80.5(1) . 1_555 1_555 yes
Cl(6) Cl(3) C(23) 73(2) . 1_555 1_555 yes
Cl(8) Cl(4) C(23) 106(9) . 1_555 1_555 yes
Cl(7) Cl(5) C(23) 62(2) . 1_555 1_555 yes
Cl(3) Cl(6) C(23) 56(2) . 1_555 1_555 yes
Cl(5) Cl(7) C(23) 65(2) . 1_555 1_555 yes
Cl(4) Cl(8) C(23) 56(8) . 1_555 1_555 yes
Cu O(1) Co 110.9(5) . 1_555 1_555 yes
Cu O(1) C(7) 123.4(9) . 1_555 1_555 yes
Co O(1) C(7) 117.0(9) . 1_555 1_555 yes
Cu O(2) C(17) 123(1) . 1_555 1_555 yes
Co N(1) C(1) 107.7(8) . 1_555 1_555 yes
Co N(1) C(2) 109.1(9) . 1_555 1_555 yes
Co N(1) C(3) 107.9(9) . 1_555 1_555 yes
C(1) N(1) C(2) 110(1) . 1_555 1_555 yes
C(1) N(1) C(3) 112(1) . 1_555 1_555 yes
C(2) N(1) C(3) 108(1) . 1_555 1_555 yes
Co N(2) C(4) 104.6(10) . 1_555 1_555 yes
Co N(2) C(5) 112(1) . 1_555 1_555 yes
Co N(2) C(6) 112.0(9) . 1_555 1_555 yes
C(4) N(2) C(5) 110(1) . 1_555 1_555 yes
C(4) N(2) C(6) 108(1) . 1_555 1_555 yes
C(5) N(2) C(6) 108(1) . 1_555 1_555 yes
Cu N(3) C(13) 125(1) . 1_555 1_555 yes
Cu N(3) C(14) 111(1) . 1_555 1_555 yes
C(13) N(3) C(14) 122(1) . 1_555 1_555 yes
Cu N(4) C(15) 114(1) . 1_555 1_555 yes
Cu N(4) C(16) 124(1) . 1_555 1_555 yes
C(15) N(4) C(16) 120(1) . 1_555 1_555 yes
N(1) C(1) C(22) 116(1) . 1_555 2_554 yes
N(1) C(3) C(4) 109(1) . 1_555 1_555 yes
N(2) C(4) C(3) 110(1) . 1_555 1_555 yes
N(2) C(6) C(8) 112(1) . 1_555 1_555 yes
O(1) C(7) C(8) 120(1) . 1_555 1_555 yes
O(1) C(7) C(12) 124(1) . 1_555 1_555 yes
C(8) C(7) C(12) 115(1) . 1_555 1_555 yes
C(6) C(8) C(7) 114(1) . 1_555 1_555 yes
C(6) C(8) C(9) 123(1) . 1_555 1_555 yes
C(7) C(8) C(9) 122(1) . 1_555 1_555 yes
C(8) C(9) C(10) 120(1) . 1_555 1_555 yes
Br(1) C(10) C(9) 119(1) . 1_555 1_555 yes
Br(1) C(10) C(11) 119(1) . 1_555 1_555 yes
C(9) C(10) C(11) 120(1) . 1_555 1_555 yes
C(10) C(11) C(12) 119(1) . 1_555 1_555 yes
C(7) C(12) C(11) 121(1) . 1_555 1_555 yes
C(7) C(12) C(13) 122(1) . 1_555 1_555 yes
C(11) C(12) C(13) 116(1) . 1_555 1_555 yes
N(3) C(13) C(12) 124(1) . 1_555 1_555 yes
N(3) C(14) C(15) 112(1) . 1_555 1_555 yes
N(4) C(15) C(14) 114(1) . 1_555 1_555 yes
N(4) C(16) C(18) 124(1) . 1_555 1_555 yes
O(2) C(17) C(18) 123(1) . 1_555 1_555 yes
O(2) C(17) C(22) 120(1) . 1_555 1_555 yes
C(18) C(17) C(22) 116(1) . 1_555 1_555 yes
C(16) C(18) C(17) 122(1) . 1_555 1_555 yes
C(16) C(18) C(19) 116(1) . 1_555 1_555 yes
C(17) C(18) C(19) 120(1) . 1_555 1_555 yes
C(18) C(19) C(20) 119(1) . 1_555 1_555 yes
Br(2) C(20) C(19) 118(1) . 1_555 1_555 yes
Br(2) C(20) C(21) 122(1) . 1_555 1_555 yes
C(19) C(20) C(21) 119(1) . 1_555 1_555 yes
C(20) C(21) C(22) 121(1) . 1_555 1_555 yes
C(1) C(22) C(17) 120(1) . 2_554 1_555 yes
C(1) C(22) C(21) 117(1) . 2_554 1_555 yes
C(17) C(22) C(21) 122(1) . 1_555 1_555 yes
Cl(3) C(23) Cl(4) 123(3) . 1_555 1_555 yes
Cl(3) C(23) Cl(5) 109(2) . 1_555 1_555 yes
Cl(3) C(23) Cl(6) 50(1) . 1_555 1_555 yes
Cl(3) C(23) Cl(7) 126(3) . 1_555 1_555 yes
Cl(3) C(23) Cl(8) 126(3) . 1_555 1_555 yes
Cl(4) C(23) Cl(5) 126(3) . 1_555 1_555 yes
Cl(4) C(23) Cl(6) 104(2) . 1_555 1_555 yes
Cl(4) C(23) Cl(7) 97(3) . 1_555 1_555 yes
Cl(4) C(23) Cl(8) 17(2) . 1_555 1_555 yes
Cl(5) C(23) Cl(6) 102(2) . 1_555 1_555 yes
Cl(5) C(23) Cl(7) 51(2) . 1_555 1_555 yes
Cl(5) C(23) Cl(8) 117(3) . 1_555 1_555 yes
Cl(6) C(23) Cl(7) 153(3) . 1_555 1_555 yes
Cl(6) C(23) Cl(8) 93(3) . 1_555 1_555 yes
Cl(7) C(23) Cl(8) 103(3) . 1_555 1_555 yes

loop_
_geom_bond_atom_site_label_1
_geom_bond_atom_site_label_2
_geom_bond_distance
_geom_bond_site_symmetry_1
_geom_bond_site_symmetry_2
_geom_bond_publ_flag
Br(1) C(10) 1.89(2) . . yes
Br(2) C(20) 1.89(2) . . yes
Cu Cl(1) 2.675(5) . . yes
Cu O(1) 1.944(9) . . yes
Cu O(2) 1.926(10) . . yes
Cu N(3) 1.97(1) . . yes
Cu N(4) 1.89(1) . . yes
Co Cl(1) 2.385(5) . . yes
Co Cl(2) 2.311(5) . . yes
Co O(1) 2.03(1) . . yes
Co N(1) 2.12(1) . . yes
Co N(2) 2.28(1) . . yes
Cl(3) Cl(6) 1.52(4) . . yes
Cl(3) C(23) 1.63(5) . . yes
Cl(4) Cl(8) 0.58(10) . . yes
Cl(4) C(23) 1.59(5) . . yes
Cl(5) Cl(7) 1.45(5) . . yes
Cl(5) C(23) 1.69(5) . . yes
Cl(6) C(23) 1.88(6) . . yes
Cl(7) C(23) 1.64(6) . . yes
Cl(8) C(23) 1.84(9) . . yes
O(1) C(7) 1.32(2) . . yes
O(2) C(17) 1.28(2) . . yes
N(1) C(1) 1.51(2) . . yes
N(1) C(2) 1.50(2) . . yes
N(1) C(3) 1.48(2) . . yes
N(2) C(4) 1.49(2) . . yes
N(2) C(5) 1.49(2) . . yes
N(2) C(6) 1.47(2) . . yes
N(3) C(13) 1.30(2) . . yes
N(3) C(14) 1.46(2) . . yes
N(4) C(15) 1.44(2) . . yes
N(4) C(16) 1.26(2) . . yes
C(1) C(22) 1.51(2) . 2_554 yes
C(3) C(4) 1.51(2) . . yes
C(6) C(8) 1.50(2) . . yes
C(7) C(8) 1.41(2) . . yes
C(7) C(12) 1.43(2) . . yes
C(8) C(9) 1.38(2) . . yes
C(9) C(10) 1.38(2) . . yes
C(10) C(11) 1.37(2) . . yes
C(11) C(12) 1.42(2) . . yes
C(12) C(13) 1.44(2) . . yes
C(14) C(15) 1.37(3) . . yes
C(16) C(18) 1.46(2) . . yes
C(17) C(18) 1.44(2) . . yes
C(17) C(22) 1.41(2) . . yes
C(18) C(19) 1.42(2) . . yes
C(19) C(20) 1.40(2) . . yes
C(20) C(21) 1.38(2) . . yes
C(21) C(22) 1.38(2) . . yes

loop_
_geom_contact_atom_site_label_1
_geom_contact_atom_site_label_2
_geom_contact_distance
_geom_contact_site_symmetry_1
_geom_contact_site_symmetry_2
_geom_contact_publ_flag
Cu Cl(1) 2.675(5) . . ?
Br(2) Cl(7) 3.05(5) . 5_445 ?
Cu Cl(8) 3.17(8) . 7_555 ?
Cu Cl(4) 3.50(2) . 7_555 ?
Cl(1) O(3) 3.59(3) . . ?
Cl(2) Cl(6) 3.21(5) . . ?
Cl(3) O(3) 3.33(4) . . ?
Cl(5) C(9) 3.50(2) . 6_544 ?
Cl(6) C(13) 3.14(4) . 7_555 ?
Cl(6) N(3) 3.54(4) . 7_555 ?
Cl(6) O(3) 3.56(5) . 6_554 ?
Cl(7) C(21) 3.53(5) . 5_555 ?
Cl(8) N(3) 3.29(6) . 7_555 ?
Cl(8) C(2) 3.40(6) . 6_554 ?
Cl(8) C(13) 3.52(5) . 7_555 ?
Cl(8) N(4) 3.56(9) . 7_555 ?
Cl(8) O(2) 3.58(9) . 7_555 ?
C(13) C(13) 3.38(4) . 7_555 ?
